data_4034925
loop_
_publ_author_name
'Tojo, Yukiko'
'Urushibara, Ko'
'Yamamoto, Sawori'
'Mori, Hirotoshi'
'Masu, Hyuma'
'Kudo, Mayumi'
'Hirano, Tomoya'
'Azumaya, Isao'
'Kagechika, Hiroyuki'
'Tanatani, Aya'

_publ_section_title
;
 Conformational Properties of Aromatic Oligoamides Bearing Pyrrole Rings.
;
_journal_issue 8
_journal_name_full 'The Journal of organic chemistry'
_journal_page_first 4606
_journal_page_last 4617
_journal_paper_doi 10.1021/acs.joc.8b00349
_journal_volume 83
_journal_year 2018
_chemical_formula_sum 'C21 H21 N3 O2'
_chemical_formula_weight 347.41
_chemical_name_common SY-2-55-1
_space_group_crystal_system monoclinic
_space_group_IT_number 14
_space_group_name_Hall '-P 2ybc'
_space_group_name_H-M_alt 'P 1 21/c 1'
_atom_sites_solution_hydrogens geom
_cell_angle_alpha 90
_cell_angle_beta 102.610(2)
_cell_angle_gamma 90
_cell_formula_units_Z 4
_cell_length_a 11.8940(19)
_cell_length_b 7.2711(11)
_cell_length_c 22.184(3)
_cell_measurement_reflns_used 1973
_cell_measurement_temperature 150
_cell_measurement_theta_max 24.59
_cell_measurement_theta_min 2.84
_cell_volume 1872.2(5)
_computing_cell_refinement 'Smart (Bruker AXS)'
_computing_data_collection 'Smart (Bruker AXS)'
_computing_data_reduction 'SAINT (Bruker AXS, 2004)'
_computing_molecular_graphics 'XSHEL (Bruker AXS,2002)'
_computing_publication_material 'XCIF (Bruker AXS, 2001)'
_computing_structure_refinement 'SHELXL-2013 (Sheldrick, 2013)'
_computing_structure_solution 'SHELXS-97 (Sheldrick, 1997)'
_diffrn_ambient_temperature 150
_diffrn_measured_fraction_theta_full 0.999
_diffrn_measured_fraction_theta_max 0.983
_diffrn_measurement_device_type 'Bruker Smart1000 CCD area detector'
_diffrn_measurement_method 'Phi and Omega scans'
_diffrn_radiation_monochromator graphite
_diffrn_radiation_type MoK\a
_diffrn_radiation_wavelength 0.71073
_diffrn_reflns_av_R_equivalents 0.0420
_diffrn_reflns_av_unetI/netI 0.0596
_diffrn_reflns_limit_h_max 15
_diffrn_reflns_limit_h_min -11
_diffrn_reflns_limit_k_max 9
_diffrn_reflns_limit_k_min -8
_diffrn_reflns_limit_l_max 25
_diffrn_reflns_limit_l_min -28
_diffrn_reflns_number 10770
_diffrn_reflns_theta_full 25.000
_diffrn_reflns_theta_max 27.532
_diffrn_reflns_theta_min 1.754
_diffrn_source 'sealed tube'
_exptl_absorpt_coefficient_mu 0.081
_exptl_absorpt_correction_T_max 0.99
_exptl_absorpt_correction_T_min 0.97
_exptl_absorpt_correction_type empirical
_exptl_absorpt_process_details 'SADABS (Sheldrick 1996)'
_exptl_crystal_colour colourless
_exptl_crystal_density_diffrn 1.232
_exptl_crystal_density_method 'not measured'
_exptl_crystal_description plate
_exptl_crystal_F_000 736
_exptl_crystal_size_max 0.400
_exptl_crystal_size_mid 0.200
_exptl_crystal_size_min 0.100
_refine_diff_density_max 0.226
_refine_diff_density_min -0.169
_refine_ls_extinction_method none
_refine_ls_goodness_of_fit_ref 1.003
_refine_ls_hydrogen_treatment constr
_refine_ls_matrix_type full
_refine_ls_number_parameters 238
_refine_ls_number_reflns 4253
_refine_ls_number_restraints 0
_refine_ls_restrained_S_all 1.003
_refine_ls_R_factor_all 0.0871
_refine_ls_R_factor_gt 0.0461
_refine_ls_shift/su_max 0.001
_refine_ls_shift/su_mean 0.000
_refine_ls_structure_factor_coef Fsqd
_refine_ls_weighting_details 'w=1/[\s^2^(Fo^2^)+(0.0483P)^2^+0.4569P] where P=(Fo^2^+2Fc^2^)/3'
_refine_ls_weighting_scheme calc
_refine_ls_wR_factor_gt 0.1049
_refine_ls_wR_factor_ref 0.1231
_reflns_number_gt 2712
_reflns_number_total 4253
_reflns_threshold_expression 'I > 2\s(I)'
_cod_data_source_file jo8b00349_si_006.cif
_cod_data_source_block compound_6
_cod_database_code 4034925

loop_
_space_group_symop_operation_xyz
'x, y, z'
'-x, y+1/2, -z+1/2'
'-x, -y, -z'
'x, -y-1/2, z-1/2'

loop_
_atom_site_type_symbol
_atom_site_label
_atom_site_fract_x
_atom_site_fract_y
_atom_site_fract_z
_atom_site_U_iso_or_equiv
_atom_site_adp_type
_atom_site_calc_flag
_atom_site_refinement_flags_adp
_atom_site_refinement_flags_posn
_atom_site_occupancy
C C1 0.38813(13) 0.4885(2) 0.31014(7) 0.0266(4) Uani d . . 1
C C2 0.41864(14) 0.4702(2) 0.37349(7) 0.0285(4) Uani d . . 1
H H2 0.3693 0.4845 0.4016 0.034 Uiso calc U R 1
C C3 0.53642(13) 0.4262(2) 0.38869(7) 0.0259(4) Uani d . . 1
C C4 0.57462(13) 0.4178(2) 0.33493(7) 0.0264(4) Uani d . . 1
H H4 0.6507 0.3881 0.3315 0.032 Uiso calc U R 1
C C5 0.49155(15) 0.4504(2) 0.22227(7) 0.0327(4) Uani d . . 1
H H5A 0.4889 0.5752 0.2053 0.049 Uiso calc U R 1
H H5B 0.4263 0.3791 0.1991 0.049 Uiso calc U R 1
H H5C 0.5638 0.391 0.2188 0.049 Uiso calc U R 1
C C6 0.27720(14) 0.5446(2) 0.27042(8) 0.0288(4) Uani d . . 1
C C7 0.06862(15) 0.5541(3) 0.25523(9) 0.0431(5) Uani d . . 1
H H7A 0.0789 0.6807 0.2423 0.065 Uiso calc U R 1
H H7B 0.0165 0.5532 0.2839 0.065 Uiso calc U R 1
H H7C 0.0356 0.4794 0.2189 0.065 Uiso calc U R 1
C C8 0.18053(13) 0.3140(2) 0.32174(7) 0.0274(4) Uani d . . 1
C C9 0.14067(16) 0.3192(3) 0.37573(8) 0.0391(4) Uani d . . 1
H H9 0.1107 0.43 0.3886 0.047 Uiso calc U R 1
C C10 0.14493(18) 0.1612(4) 0.41077(9) 0.0562(6) Uani d . . 1
H H10 0.1172 0.1636 0.4478 0.067 Uiso calc U R 1
C C11 0.18869(18) 0.0014(3) 0.39273(13) 0.0642(7) Uani d . . 1
H H11 0.1932 -0.1056 0.4177 0.077 Uiso calc U R 1
C C12 0.22614(17) -0.0040(3) 0.33831(13) 0.0582(6) Uani d . . 1
H H12 0.2555 -0.1154 0.3255 0.07 Uiso calc U R 1
C C13 0.22127(15) 0.1518(2) 0.30227(9) 0.0379(4) Uani d . . 1
H H13 0.2458 0.1473 0.2643 0.045 Uiso calc U R 1
C C14 0.55470(16) 0.2340(2) 0.48141(8) 0.0388(4) Uani d . . 1
H H14A 0.5881 0.1166 0.4724 0.058 Uiso calc U R 1
H H14B 0.4707 0.229 0.4673 0.058 Uiso calc U R 1
H H14C 0.5746 0.2568 0.526 0.058 Uiso calc U R 1
C C15 0.71078(14) 0.4381(2) 0.47227(8) 0.0301(4) Uani d . . 1
C C16 0.75969(14) 0.5970(2) 0.44379(7) 0.0307(4) Uani d . . 1
C C17 0.69982(15) 0.7599(2) 0.42753(7) 0.0317(4) Uani d . . 1
H H17 0.621 0.7685 0.4294 0.038 Uiso calc U R 1
C C18 0.75489(16) 0.9096(2) 0.40859(8) 0.0379(4) Uani d . . 1
H H18 0.714 1.0214 0.3981 0.045 Uiso calc U R 1
C C19 0.86886(17) 0.8977(3) 0.40484(9) 0.0490(5) Uani d . . 1
H H19 0.9061 1.0007 0.3914 0.059 Uiso calc U R 1
C C20 0.92861(18) 0.7365(3) 0.42050(11) 0.0599(6) Uani d . . 1
H H20 1.0071 0.7283 0.4179 0.072 Uiso calc U R 1
C C21 0.87454(16) 0.5864(3) 0.43999(10) 0.0490(5) Uani d . . 1
H H21 0.9162 0.4754 0.4508 0.059 Uiso calc U R 1
N N1 0.18040(11) 0.47786(19) 0.28597(6) 0.0303(3) Uani d . . 1
N N2 0.48509(11) 0.45915(18) 0.28719(6) 0.0256(3) Uani d . . 1
N N3 0.60062(12) 0.38319(19) 0.44912(6) 0.0296(3) Uani d . . 1
O O1 0.27258(10) 0.65489(17) 0.22777(6) 0.0405(3) Uani d . . 1
O O2 0.76988(11) 0.36228(18) 0.51800(6) 0.0444(4) Uani d . . 1

loop_
_atom_site_aniso_label
_atom_site_aniso_U_11
_atom_site_aniso_U_22
_atom_site_aniso_U_33
_atom_site_aniso_U_12
_atom_site_aniso_U_13
_atom_site_aniso_U_23
C1 0.0210(8) 0.0256(8) 0.0339(9) -0.0046(7) 0.0072(7) -0.0010(7)
C2 0.0235(8) 0.0312(9) 0.0319(9) -0.0049(7) 0.0084(7) -0.0017(7)
C3 0.0218(8) 0.0254(8) 0.0299(8) -0.0036(7) 0.0043(7) -0.0014(7)
C4 0.0196(8) 0.0245(8) 0.0342(9) 0.0001(6) 0.0038(7) -0.0026(7)
C5 0.0341(10) 0.0347(10) 0.0295(9) 0.0029(8) 0.0074(7) -0.0015(7)
C6 0.0237(8) 0.0276(9) 0.0347(9) -0.0015(7) 0.0054(7) -0.0001(7)
C7 0.0233(9) 0.0444(11) 0.0589(12) 0.0037(8) 0.0032(9) 0.0141(9)
C8 0.0180(8) 0.0281(9) 0.0341(9) -0.0057(7) 0.0011(7) 0.0016(7)
C9 0.0352(10) 0.0455(11) 0.0364(10) -0.0136(9) 0.0073(8) -0.0046(8)
C10 0.0433(12) 0.0809(17) 0.0386(11) -0.0290(12) -0.0034(9) 0.0153(11)
C11 0.0326(11) 0.0578(15) 0.0892(18) -0.0172(11) -0.0148(12) 0.0425(14)
C12 0.0309(11) 0.0306(11) 0.109(2) -0.0020(9) 0.0064(12) 0.0127(12)
C13 0.0262(9) 0.0308(10) 0.0564(11) -0.0043(7) 0.0083(8) -0.0034(8)
C14 0.0412(11) 0.0375(10) 0.0387(10) -0.0094(8) 0.0111(8) 0.0051(8)
C15 0.0274(9) 0.0295(9) 0.0319(9) 0.0009(7) 0.0033(7) -0.0003(7)
C16 0.0231(8) 0.0352(9) 0.0309(9) -0.0052(7) -0.0005(7) 0.0013(7)
C17 0.0266(9) 0.0338(9) 0.0324(9) -0.0034(7) 0.0018(7) 0.0022(7)
C18 0.0372(10) 0.0359(10) 0.0365(10) -0.0047(8) -0.0006(8) 0.0057(8)
C19 0.0382(11) 0.0514(12) 0.0561(12) -0.0151(10) 0.0076(10) 0.0121(10)
C20 0.0275(10) 0.0648(15) 0.0891(17) -0.0085(10) 0.0167(11) 0.0140(13)
C21 0.0273(10) 0.0464(12) 0.0719(14) 0.0002(9) 0.0075(10) 0.0118(10)
N1 0.0194(7) 0.0299(8) 0.0408(8) 0.0008(6) 0.0050(6) 0.0075(6)
N2 0.0222(7) 0.0259(7) 0.0291(7) -0.0007(5) 0.0065(6) -0.0027(6)
N3 0.0265(7) 0.0326(8) 0.0291(7) -0.0051(6) 0.0049(6) 0.0026(6)
O1 0.0326(7) 0.0425(8) 0.0451(7) -0.0024(6) 0.0060(6) 0.0154(6)
O2 0.0376(7) 0.0421(8) 0.0455(8) -0.0033(6) -0.0084(6) 0.0135(6)

loop_
_atom_type_symbol
_atom_type_description
_atom_type_scat_dispersion_real
_atom_type_scat_dispersion_imag
_atom_type_scat_source
C C 0.0033 0.0016 'International Tables Vol C Tables 4.2.6.8 and 6.1.1.4'
H H 0.0000 0.0000 'International Tables Vol C Tables 4.2.6.8 and 6.1.1.4'
N N 0.0061 0.0033 'International Tables Vol C Tables 4.2.6.8 and 6.1.1.4'
O O 0.0106 0.0060 'International Tables Vol C Tables 4.2.6.8 and 6.1.1.4'

loop_
_geom_angle_atom_site_label_1
_geom_angle_atom_site_label_2
_geom_angle_atom_site_label_3
_geom_angle
N2 C1 C2 107.87(14)
N2 C1 C6 122.32(14)
C2 C1 C6 129.61(15)
C1 C2 C3 107.07(14)
C1 C2 H2 126.5
C3 C2 H2 126.5
C4 C3 C2 107.75(14)
C4 C3 N3 126.79(15)
C2 C3 N3 125.26(14)
N2 C4 C3 108.43(14)
N2 C4 H4 125.8
C3 C4 H4 125.8
N2 C5 H5A 109.5
N2 C5 H5B 109.5
H5A C5 H5B 109.5
N2 C5 H5C 109.5
H5A C5 H5C 109.5
H5B C5 H5C 109.5
O1 C6 N1 121.88(15)
O1 C6 C1 121.51(15)
N1 C6 C1 116.46(14)
N1 C7 H7A 109.5
N1 C7 H7B 109.5
H7A C7 H7B 109.5
N1 C7 H7C 109.5
H7A C7 H7C 109.5
H7B C7 H7C 109.5
C13 C8 C9 120.33(16)
C13 C8 N1 119.73(15)
C9 C8 N1 119.94(16)
C8 C9 C10 119.2(2)
C8 C9 H9 120.4
C10 C9 H9 120.4
C11 C10 C9 120.7(2)
C11 C10 H10 119.6
C9 C10 H10 119.6
C10 C11 C12 119.8(2)
C10 C11 H11 120.1
C12 C11 H11 120.1
C11 C12 C13 120.3(2)
C11 C12 H12 119.9
C13 C12 H12 119.9
C12 C13 C8 119.6(2)
C12 C13 H13 120.2
C8 C13 H13 120.2
N3 C14 H14A 109.5
N3 C14 H14B 109.5
H14A C14 H14B 109.5
N3 C14 H14C 109.5
H14A C14 H14C 109.5
H14B C14 H14C 109.5
O2 C15 N3 120.65(16)
O2 C15 C16 119.32(15)
N3 C15 C16 119.98(14)
C17 C16 C21 119.16(16)
C17 C16 C15 122.99(15)
C21 C16 C15 117.47(16)
C18 C17 C16 120.04(16)
C18 C17 H17 120.0
C16 C17 H17 120.0
C19 C18 C17 120.40(18)
C19 C18 H18 119.8
C17 C18 H18 119.8
C20 C19 C18 119.94(18)
C20 C19 H19 120.0
C18 C19 H19 120.0
C19 C20 C21 120.11(19)
C19 C20 H20 119.9
C21 C20 H20 119.9
C20 C21 C16 120.36(19)
C20 C21 H21 119.8
C16 C21 H21 119.8
C6 N1 C8 122.59(13)
C6 N1 C7 118.62(14)
C8 N1 C7 117.67(13)
C4 N2 C1 108.85(13)
C4 N2 C5 123.84(13)
C1 N2 C5 126.93(14)
C15 N3 C3 124.43(14)
C15 N3 C14 117.58(14)
C3 N3 C14 116.16(13)

loop_
_geom_bond_atom_site_label_1
_geom_bond_atom_site_label_2
_geom_bond_distance
C1 N2 1.375(2)
C1 C2 1.379(2)
C1 C6 1.475(2)
C2 C3 1.404(2)
C2 H2 0.95
C3 C4 1.367(2)
C3 N3 1.425(2)
C4 N2 1.362(2)
C4 H4 0.95
C5 N2 1.460(2)
C5 H5A 0.98
C5 H5B 0.98
C5 H5C 0.98
C6 O1 1.2323(19)
C6 N1 1.361(2)
C7 N1 1.464(2)
C7 H7A 0.98
C7 H7B 0.98
C7 H7C 0.98
C8 C13 1.380(2)
C8 C9 1.381(2)
C8 N1 1.431(2)
C9 C10 1.382(3)
C9 H9 0.95
C10 C11 1.368(3)
C10 H10 0.95
C11 C12 1.376(4)
C11 H11 0.95
C12 C13 1.380(3)
C12 H12 0.95
C13 H13 0.95
C14 N3 1.470(2)
C14 H14A 0.98
C14 H14B 0.98
C14 H14C 0.98
C15 O2 1.2313(19)
C15 N3 1.359(2)
C15 C16 1.494(2)
C16 C17 1.389(2)
C16 C21 1.389(3)
C17 C18 1.382(2)
C17 H17 0.95
C18 C19 1.379(3)
C18 H18 0.95
C19 C20 1.375(3)
C19 H19 0.95
C20 C21 1.383(3)
C20 H20 0.95
C21 H21 0.95
